data_7060360
loop_
_publ_author_name
'Varmu\<zov\'a, V\<era'
'Hork\'y, Filip'
'\<St\<epni\<cka, Petr'

_publ_section_title
;
 Synthesis and coordination of a hybrid phosphinoferrocene sulfonamide
 ligand
;
_journal_issue 6
_journal_name_full 'New Journal of Chemistry'
_journal_page_first 3319
_journal_page_last 3327
_journal_paper_doi 10.1039/D1NJ00080B
_journal_volume 45
_journal_year 2021
_chemical_formula_moiety 'C32 H33 Fe N2 O2 P Pd S'
_chemical_formula_sum 'C32 H33 Fe N2 O2 P Pd S'
_chemical_formula_weight 702.88
_space_group_crystal_system monoclinic
_space_group_IT_number 14
_space_group_name_Hall '-P 2yn'
_space_group_name_H-M_alt 'P 1 21/n 1'
_atom_sites_solution_hydrogens geom
_atom_sites_solution_primary direct
_atom_sites_solution_secondary difmap
_audit_creation_method SHELXL-2017/1
_audit_update_record
;
2020-12-22 deposited with the CCDC.	2021-01-27 downloaded from the CCDC.
;
_cell_angle_alpha 90
_cell_angle_beta 94.0620(10)
_cell_angle_gamma 90
_cell_formula_units_Z 4
_cell_length_a 13.4617(5)
_cell_length_b 13.7207(5)
_cell_length_c 15.3668(7)
_cell_measurement_reflns_used 9632
_cell_measurement_temperature 120(2)
_cell_measurement_theta_max 27.52
_cell_measurement_theta_min 2.56
_cell_volume 2831.2(2)
_computing_cell_refinement 'SAINT V8.38A (Bruker AXS Inc., 2017)'
_computing_data_collection 'Bruker Instrument Service vV6.2.9'
_computing_data_reduction 'SAINT V8.38A (Bruker AXS Inc., 2017)'
_computing_molecular_graphics 'PLATON (Spek, 2017)'
_computing_publication_material 'PLATON (Spek, 2017)'
_computing_structure_refinement 'SHELXL-2017/1 (Sheldrick, 2017)'
_computing_structure_solution 'SHELXT 2014/5 (Sheldrick, 2014)'
_diffrn_ambient_temperature 120(2)
_diffrn_measured_fraction_theta_full 0.998
_diffrn_measured_fraction_theta_max 0.997
_diffrn_measurement_device_type 'Bruker D8 VENTURE Kappa Duo PHOTON 100 CMOS'
_diffrn_measurement_method '\f and \w scans'
_diffrn_radiation_monochromator 'Quazar Mo multilayer optic'
_diffrn_radiation_source 'I\mS micro-focus sealed tube'
_diffrn_radiation_type MoK\a
_diffrn_radiation_wavelength 0.71073
_diffrn_reflns_av_R_equivalents 0.0264
_diffrn_reflns_av_unetI/netI 0.0170
_diffrn_reflns_Laue_measured_fraction_full 0.998
_diffrn_reflns_Laue_measured_fraction_max 0.997
_diffrn_reflns_limit_h_max 17
_diffrn_reflns_limit_h_min -17
_diffrn_reflns_limit_k_max 16
_diffrn_reflns_limit_k_min -17
_diffrn_reflns_limit_l_max 19
_diffrn_reflns_limit_l_min -19
_diffrn_reflns_number 43435
_diffrn_reflns_point_group_measured_fraction_full 0.998
_diffrn_reflns_point_group_measured_fraction_max 0.997
_diffrn_reflns_theta_full 25.242
_diffrn_reflns_theta_max 27.524
_diffrn_reflns_theta_min 2.560
_exptl_absorpt_coefficient_mu 1.312
_exptl_absorpt_correction_T_max 0.76
_exptl_absorpt_correction_T_min 0.68
_exptl_absorpt_correction_type multi-scan
_exptl_absorpt_process_details 'SADABS-2016/2 - Bruker AXS'
_exptl_crystal_colour orange
_exptl_crystal_density_diffrn 1.649
_exptl_crystal_description prism
_exptl_crystal_F_000 1432
_exptl_crystal_size_max 0.31
_exptl_crystal_size_mid 0.24
_exptl_crystal_size_min 0.23
_refine_diff_density_max 0.558
_refine_diff_density_min -0.561
_refine_diff_density_rms 0.065
_refine_ls_extinction_coef 0.00438(19)
_refine_ls_extinction_expression Fc^*^=kFc[1+0.001xFc^2^\l^3^/sin(2\q)]^-1/4^
_refine_ls_extinction_method 'SHELXL-2017/1 (Sheldrick 2017)'
_refine_ls_goodness_of_fit_ref 1.043
_refine_ls_hydrogen_treatment constr
_refine_ls_matrix_type full
_refine_ls_number_parameters 365
_refine_ls_number_reflns 6491
_refine_ls_number_restraints 0
_refine_ls_restrained_S_all 1.043
_refine_ls_R_factor_all 0.0231
_refine_ls_R_factor_gt 0.0199
_refine_ls_shift/su_max 0.002
_refine_ls_shift/su_mean 0.000
_refine_ls_structure_factor_coef Fsqd
_refine_ls_weighting_details 'w=1/[\s^2^(Fo^2^)+(0.0202P)^2^+2.8965P] where P=(Fo^2^+2Fc^2^)/3'
_refine_ls_weighting_scheme calc
_refine_ls_wR_factor_gt 0.0496
_refine_ls_wR_factor_ref 0.0512
_reflns_Friedel_coverage 0.000
_reflns_number_gt 5955
_reflns_number_total 6491
_reflns_threshold_expression 'I > 2\s(I)'
_cod_data_source_file d1nj00080b2.cif
_cod_data_source_block vv20
_cod_depositor_comments
;
The following automatic conversions were performed:

data name '__computing_data_collection' was replaced with
'_computing_data_collection'.

Automatic conversion script
Id: cif_correct_tags 7550 2019-12-06 10:49:48Z antanas 

 Adding full bibliography for 7060358--7060363.cif.
;
_cod_original_sg_symbol_H-M 'P 21/n'
_cod_database_code 7060360
_shelx_shelxl_version_number 2017/1
_shelx_space_group_comment
;
The symmetry employed for this shelxl refinement is uniquely defined
by the following loop, which should always be used as a source of
symmetry information in preference to the above space-group names.
They are only intended as comments.
;
_shelx_estimated_absorpt_t_min 0.687
_shelx_estimated_absorpt_t_max 0.752

loop_
_space_group_symop_operation_xyz
'x, y, z'
'-x+1/2, y+1/2, -z+1/2'
'-x, -y, -z'
'x-1/2, -y-1/2, z-1/2'

loop_
_atom_site_label
_atom_site_type_symbol
_atom_site_fract_x
_atom_site_fract_y
_atom_site_fract_z
_atom_site_U_iso_or_equiv
_atom_site_adp_type
_atom_site_occupancy
_atom_site_site_symmetry_order
_atom_site_calc_flag
_atom_site_refinement_flags_posn
_atom_site_refinement_flags_adp
_atom_site_refinement_flags_occupancy
_atom_site_disorder_assembly
_atom_site_disorder_group
Pd Pd 0.27788(2) 0.74940(2) 0.31265(2) 0.00872(5) Uani 1 1 d . . . . .
Fe Fe -0.00591(2) 0.85131(2) 0.30609(2) 0.01141(6) Uani 1 1 d . . . . .
N1 N 0.14648(10) 0.71198(9) 0.23227(8) 0.0110(2) Uani 1 1 d . . . . .
N2 N 0.36301(10) 0.75663(9) 0.19891(8) 0.0122(3) Uani 1 1 d . . . . .
P P 0.19017(3) 0.75478(3) 0.43302(2) 0.00888(8) Uani 1 1 d . . . . .
S S 0.11727(3) 0.59919(3) 0.23146(2) 0.01279(8) Uani 1 1 d . . . . .
O1 O 0.20737(9) 0.54463(9) 0.25347(8) 0.0198(3) Uani 1 1 d . . . . .
O2 O 0.03313(9) 0.57654(9) 0.28157(8) 0.0205(3) Uani 1 1 d . . . . .
C1 C 0.07094(11) 0.78140(11) 0.21460(9) 0.0111(3) Uani 1 1 d . . . . .
C2 C -0.03445(12) 0.76817(12) 0.19715(10) 0.0141(3) Uani 1 1 d . . . . .
H2 H -0.068679 0.707577 0.194562 0.017 Uiso 1 1 calc R U . . .
C3 C -0.07861(13) 0.86199(13) 0.18439(10) 0.0177(3) Uani 1 1 d . . . . .
H3 H -0.147449 0.874609 0.171351 0.021 Uiso 1 1 calc R U . . .
C4 C -0.00258(13) 0.93312(12) 0.19443(10) 0.0175(3) Uani 1 1 d . . . . .
H4 H -0.011732 1.001574 0.189211 0.021 Uiso 1 1 calc R U . . .
C5 C 0.09045(12) 0.88455(12) 0.21377(10) 0.0139(3) Uani 1 1 d . . . . .
H5 H 0.153613 0.914874 0.224177 0.017 Uiso 1 1 calc R U . . .
C6 C 0.06604(11) 0.80672(12) 0.41974(9) 0.0121(3) Uani 1 1 d . . . . .
C7 C -0.02893(12) 0.75977(13) 0.40584(11) 0.0166(3) Uani 1 1 d . . . . .
H7 H -0.040145 0.691572 0.400858 0.020 Uiso 1 1 calc R U . . .
C8 C -0.10367(13) 0.83390(14) 0.40081(11) 0.0213(4) Uani 1 1 d . . . . .
H8 H -0.173408 0.823137 0.392506 0.026 Uiso 1 1 calc R U . . .
C9 C -0.05675(13) 0.92606(14) 0.41023(11) 0.0207(4) Uani 1 1 d . . . . .
H9 H -0.089306 0.987525 0.409057 0.025 Uiso 1 1 calc R U . . .
C10 C 0.04785(12) 0.91023(12) 0.42176(10) 0.0155(3) Uani 1 1 d . . . . .
H10 H 0.097285 0.959492 0.429475 0.019 Uiso 1 1 calc R U . . .
C11 C 0.17975(12) 0.63456(11) 0.48153(10) 0.0122(3) Uani 1 1 d . . . . .
C12 C 0.10430(12) 0.60920(12) 0.53496(10) 0.0158(3) Uani 1 1 d . . . . .
H12 H 0.049332 0.651774 0.539884 0.019 Uiso 1 1 calc R U . . .
C13 C 0.10910(14) 0.52178(13) 0.58113(11) 0.0198(3) Uani 1 1 d . . . . .
H13 H 0.057184 0.504420 0.616940 0.024 Uiso 1 1 calc R U . . .
C14 C 0.19034(14) 0.45980(12) 0.57464(11) 0.0190(3) Uani 1 1 d . . . . .
H14 H 0.195332 0.401545 0.608073 0.023 Uiso 1 1 calc R U . . .
C15 C 0.26361(13) 0.48316(12) 0.51955(11) 0.0188(3) Uani 1 1 d . . . . .
H15 H 0.318148 0.440161 0.514182 0.023 Uiso 1 1 calc R U . . .
C16 C 0.25771(12) 0.56940(12) 0.47196(10) 0.0146(3) Uani 1 1 d . . . . .
H16 H 0.307079 0.584020 0.432704 0.017 Uiso 1 1 calc R U . . .
C17 C 0.23733(11) 0.83025(11) 0.52583(10) 0.0117(3) Uani 1 1 d . . . . .
C18 C 0.21099(12) 0.81253(12) 0.61072(10) 0.0157(3) Uani 1 1 d . . . . .
H18 H 0.173425 0.756069 0.622652 0.019 Uiso 1 1 calc R U . . .
C19 C 0.23937(13) 0.87702(13) 0.67805(11) 0.0203(3) Uani 1 1 d . . . . .
H19 H 0.220830 0.864558 0.735517 0.024 Uiso 1 1 calc R U . . .
C20 C 0.29468(13) 0.95943(13) 0.66124(11) 0.0199(3) Uani 1 1 d . . . . .
H20 H 0.314850 1.003116 0.707095 0.024 Uiso 1 1 calc R U . . .
C21 C 0.32010(13) 0.97730(12) 0.57725(11) 0.0180(3) Uani 1 1 d . . . . .
H21 H 0.357037 1.034186 0.565394 0.022 Uiso 1 1 calc R U . . .
C22 C 0.29239(12) 0.91317(12) 0.50973(11) 0.0167(3) Uani 1 1 d . . . . .
H22 H 0.311174 0.926107 0.452418 0.020 Uiso 1 1 calc R U . . .
C23 C 0.07912(13) 0.57096(12) 0.12188(11) 0.0191(3) Uani 1 1 d . . . . .
H23A H 0.134007 0.583821 0.084854 0.029 Uiso 1 1 calc R U . . .
H23B H 0.021716 0.611405 0.102604 0.029 Uiso 1 1 calc R U . . .
H23C H 0.060486 0.501996 0.117447 0.029 Uiso 1 1 calc R U . . .
C24 C 0.41406(12) 0.76353(11) 0.37435(10) 0.0115(3) Uani 1 1 d . . . . .
C25 C 0.48733(12) 0.78892(11) 0.31704(10) 0.0129(3) Uani 1 1 d . . . . .
C26 C 0.58842(12) 0.78413(12) 0.34274(11) 0.0153(3) Uani 1 1 d . . . . .
H26 H 0.636404 0.801944 0.303165 0.018 Uiso 1 1 calc R U . . .
C27 C 0.61903(12) 0.75309(12) 0.42674(11) 0.0167(3) Uani 1 1 d . . . . .
H27 H 0.687941 0.749275 0.444575 0.020 Uiso 1 1 calc R U . . .
C28 C 0.54857(12) 0.72790(12) 0.48398(11) 0.0157(3) Uani 1 1 d . . . . .
H28 H 0.569337 0.706143 0.541081 0.019 Uiso 1 1 calc R U . . .
C29 C 0.44726(12) 0.73416(12) 0.45855(10) 0.0139(3) Uani 1 1 d . . . . .
H29 H 0.399882 0.718155 0.499244 0.017 Uiso 1 1 calc R U . . .
C30 C 0.45104(12) 0.81782(12) 0.22656(10) 0.0145(3) Uani 1 1 d . . . . .
H30A H 0.432222 0.887585 0.225240 0.017 Uiso 1 1 calc R U . . .
H30B H 0.504359 0.807959 0.186258 0.017 Uiso 1 1 calc R U . . .
C31 C 0.39594(14) 0.65790(13) 0.17484(11) 0.0207(4) Uani 1 1 d . . . . .
H31A H 0.337558 0.616362 0.161790 0.031 Uiso 1 1 calc R U . . .
H31B H 0.437441 0.629848 0.223511 0.031 Uiso 1 1 calc R U . . .
H31C H 0.434618 0.662134 0.123294 0.031 Uiso 1 1 calc R U . . .
C32 C 0.30940(13) 0.80220(15) 0.12220(11) 0.0230(4) Uani 1 1 d . . . . .
H32A H 0.352962 0.804242 0.073774 0.035 Uiso 1 1 calc R U . . .
H32B H 0.289910 0.868679 0.136942 0.035 Uiso 1 1 calc R U . . .
H32C H 0.249746 0.763937 0.104995 0.035 Uiso 1 1 calc R U . . .

loop_
_atom_site_aniso_label
_atom_site_aniso_U_11
_atom_site_aniso_U_22
_atom_site_aniso_U_33
_atom_site_aniso_U_23
_atom_site_aniso_U_13
_atom_site_aniso_U_12
Pd 0.00864(7) 0.01071(7) 0.00699(6) 0.00096(4) 0.00188(4) 0.00070(4)
Fe 0.01056(11) 0.01320(11) 0.01039(11) -0.00234(8) 0.00014(8) 0.00153(9)
N1 0.0117(6) 0.0099(6) 0.0112(6) -0.0010(5) 0.0004(5) 0.0007(5)
N2 0.0128(6) 0.0160(7) 0.0080(6) 0.0019(5) 0.0029(5) 0.0019(5)
P 0.00939(18) 0.00975(18) 0.00773(17) 0.00042(13) 0.00227(13) -0.00046(14)
S 0.01536(18) 0.01025(17) 0.01298(18) -0.00046(13) 0.00246(14) -0.00019(14)
O1 0.0208(6) 0.0142(6) 0.0242(6) 0.0019(5) 0.0004(5) 0.0044(5)
O2 0.0226(6) 0.0169(6) 0.0233(6) 0.0016(5) 0.0095(5) -0.0031(5)
C1 0.0126(7) 0.0132(7) 0.0075(6) -0.0019(5) 0.0007(5) 0.0009(6)
C2 0.0135(7) 0.0170(8) 0.0115(7) -0.0043(6) -0.0008(6) -0.0004(6)
C3 0.0161(8) 0.0234(9) 0.0130(7) -0.0031(6) -0.0033(6) 0.0055(7)
C4 0.0240(9) 0.0144(8) 0.0139(7) 0.0007(6) -0.0007(6) 0.0048(7)
C5 0.0176(8) 0.0133(7) 0.0109(7) 0.0011(6) 0.0028(6) -0.0003(6)
C6 0.0123(7) 0.0164(7) 0.0080(7) -0.0009(6) 0.0021(5) 0.0009(6)
C7 0.0137(8) 0.0224(8) 0.0142(8) 0.0020(6) 0.0033(6) -0.0026(6)
C8 0.0120(8) 0.0356(10) 0.0168(8) 0.0006(7) 0.0044(6) 0.0028(7)
C9 0.0202(8) 0.0274(9) 0.0144(8) -0.0061(7) 0.0009(6) 0.0113(7)
C10 0.0178(8) 0.0167(8) 0.0117(7) -0.0044(6) -0.0005(6) 0.0035(6)
C11 0.0150(7) 0.0119(7) 0.0095(7) 0.0004(5) 0.0004(6) -0.0021(6)
C12 0.0179(8) 0.0171(8) 0.0130(7) -0.0002(6) 0.0047(6) -0.0017(6)
C13 0.0254(9) 0.0203(8) 0.0142(8) 0.0028(6) 0.0052(7) -0.0084(7)
C14 0.0302(9) 0.0114(7) 0.0149(8) 0.0036(6) -0.0018(7) -0.0063(7)
C15 0.0217(8) 0.0139(8) 0.0200(8) -0.0001(6) -0.0033(7) 0.0007(7)
C16 0.0159(7) 0.0141(7) 0.0138(7) -0.0008(6) 0.0015(6) -0.0024(6)
C17 0.0109(7) 0.0130(7) 0.0111(7) -0.0011(5) 0.0002(5) 0.0018(6)
C18 0.0163(8) 0.0167(8) 0.0139(7) 0.0002(6) 0.0002(6) -0.0014(6)
C19 0.0239(9) 0.0244(9) 0.0121(8) -0.0022(6) -0.0016(6) 0.0022(7)
C20 0.0194(8) 0.0189(8) 0.0205(8) -0.0067(7) -0.0054(6) 0.0027(7)
C21 0.0177(8) 0.0139(8) 0.0223(8) -0.0027(6) -0.0002(6) -0.0019(6)
C22 0.0170(8) 0.0167(8) 0.0167(8) -0.0006(6) 0.0031(6) -0.0016(7)
C23 0.0238(9) 0.0163(8) 0.0170(8) -0.0066(6) -0.0005(7) 0.0008(7)
C24 0.0100(7) 0.0119(7) 0.0126(7) 0.0001(5) 0.0021(6) 0.0007(6)
C25 0.0150(7) 0.0114(7) 0.0126(7) 0.0002(5) 0.0028(6) -0.0008(6)
C26 0.0131(7) 0.0164(8) 0.0169(8) -0.0003(6) 0.0042(6) -0.0024(6)
C27 0.0112(7) 0.0195(8) 0.0191(8) -0.0008(6) -0.0009(6) 0.0001(6)
C28 0.0159(8) 0.0178(8) 0.0130(7) 0.0011(6) -0.0019(6) 0.0008(6)
C29 0.0132(7) 0.0167(7) 0.0121(7) 0.0009(6) 0.0026(6) -0.0012(6)
C30 0.0143(7) 0.0161(8) 0.0135(7) 0.0035(6) 0.0046(6) -0.0008(6)
C31 0.0233(9) 0.0203(8) 0.0193(8) -0.0060(7) 0.0082(7) 0.0008(7)
C32 0.0175(8) 0.0411(11) 0.0106(8) 0.0090(7) 0.0017(6) 0.0043(8)

loop_
_atom_type_symbol
_atom_type_description
_atom_type_scat_dispersion_real
_atom_type_scat_dispersion_imag
_atom_type_scat_source
C C 0.0033 0.0016 'International Tables Vol C Tables 4.2.6.8 and 6.1.1.4'
H H 0.0000 0.0000 'International Tables Vol C Tables 4.2.6.8 and 6.1.1.4'
Fe Fe 0.3463 0.8444 'International Tables Vol C Tables 4.2.6.8 and 6.1.1.4'
N N 0.0061 0.0033 'International Tables Vol C Tables 4.2.6.8 and 6.1.1.4'
O O 0.0106 0.0060 'International Tables Vol C Tables 4.2.6.8 and 6.1.1.4'
P P 0.1023 0.0942 'International Tables Vol C Tables 4.2.6.8 and 6.1.1.4'
Pd Pd -0.9988 1.0072 'International Tables Vol C Tables 4.2.6.8 and 6.1.1.4'
S S 0.1246 0.1234 'International Tables Vol C Tables 4.2.6.8 and 6.1.1.4'

loop_
_geom_angle_atom_site_label_1
_geom_angle_atom_site_label_2
_geom_angle_atom_site_label_3
_geom_angle
_geom_angle_site_symmetry_1
_geom_angle_site_symmetry_3
_geom_angle_publ_flag
C24 Pd N1 168.51(6) . . ?
C24 Pd N2 81.89(6) . . ?
N1 Pd N2 90.47(5) . . ?
C24 Pd P 97.02(5) . . ?
N1 Pd P 91.25(4) . . ?
N2 Pd P 175.45(4) . . ?
C7 Fe C6 41.44(6) . . ?
C7 Fe C10 69.48(7) . . ?
C6 Fe C10 41.51(6) . . ?
C7 Fe C2 104.16(7) . . ?
C6 Fe C2 126.02(6) . . ?
C10 Fe C2 166.45(7) . . ?
C7 Fe C5 143.59(7) . . ?
C6 Fe C5 112.17(6) . . ?
C10 Fe C5 108.28(7) . . ?
C2 Fe C5 69.29(7) . . ?
C7 Fe C1 110.01(7) . . ?
C6 Fe C1 102.50(6) . . ?
C10 Fe C1 128.36(6) . . ?
C2 Fe C1 41.20(6) . . ?
C5 Fe C1 41.29(6) . . ?
C7 Fe C8 41.14(7) . . ?
C6 Fe C8 69.16(6) . . ?
C10 Fe C8 68.42(7) . . ?
C2 Fe C8 115.20(7) . . ?
C5 Fe C8 173.79(7) . . ?
C1 Fe C8 144.90(7) . . ?
C7 Fe C4 170.50(7) . . ?
C6 Fe C4 147.79(7) . . ?
C10 Fe C4 118.98(7) . . ?
C2 Fe C4 68.52(7) . . ?
C5 Fe C4 40.92(7) . . ?
C1 Fe C4 68.87(6) . . ?
C8 Fe C4 135.40(7) . . ?
C7 Fe C3 130.22(7) . . ?
C6 Fe C3 166.48(7) . . ?
C10 Fe C3 151.97(7) . . ?
C2 Fe C3 40.76(7) . . ?
C5 Fe C3 68.67(7) . . ?
C1 Fe C3 68.82(6) . . ?
C8 Fe C3 111.55(7) . . ?
C4 Fe C3 40.30(7) . . ?
C7 Fe C9 69.08(7) . . ?
C6 Fe C9 69.27(6) . . ?
C10 Fe C9 40.66(6) . . ?
C2 Fe C9 149.67(7) . . ?
C5 Fe C9 133.78(7) . . ?
C1 Fe C9 168.99(7) . . ?
C8 Fe C9 40.39(8) . . ?
C4 Fe C9 113.92(7) . . ?
C3 Fe C9 120.61(7) . . ?
C1 N1 S 118.74(11) . . ?
C1 N1 Pd 120.29(10) . . ?
S N1 Pd 115.39(7) . . ?
C32 N2 C31 109.03(14) . . ?
C32 N2 C30 108.84(13) . . ?
C31 N2 C30 109.93(13) . . ?
C32 N2 Pd 114.09(10) . . ?
C31 N2 Pd 110.22(10) . . ?
C30 N2 Pd 104.61(9) . . ?
C6 P C11 107.76(7) . . ?
C6 P C17 97.51(7) . . ?
C11 P C17 103.01(7) . . ?
C6 P Pd 116.75(5) . . ?
C11 P Pd 111.39(5) . . ?
C17 P Pd 118.71(5) . . ?
O1 S O2 116.08(7) . . ?
O1 S N1 107.34(7) . . ?
O2 S N1 113.92(7) . . ?
O1 S C23 106.96(8) . . ?
O2 S C23 105.91(8) . . ?
N1 S C23 105.94(8) . . ?
N1 C1 C2 129.93(14) . . ?
N1 C1 C5 122.54(14) . . ?
C2 C1 C5 107.51(14) . . ?
N1 C1 Fe 125.45(10) . . ?
C2 C1 Fe 69.28(9) . . ?
C5 C1 Fe 69.27(9) . . ?
C3 C2 C1 107.96(14) . . ?
C3 C2 Fe 70.15(9) . . ?
C1 C2 Fe 69.51(9) . . ?
C3 C2 H2 126.0 . . ?
C1 C2 H2 126.0 . . ?
Fe C2 H2 125.9 . . ?
C4 C3 C2 108.45(14) . . ?
C4 C3 Fe 69.85(9) . . ?
C2 C3 Fe 69.09(9) . . ?
C4 C3 H3 125.8 . . ?
C2 C3 H3 125.8 . . ?
Fe C3 H3 126.9 . . ?
C3 C4 C5 108.49(14) . . ?
C3 C4 Fe 69.86(10) . . ?
C5 C4 Fe 69.05(9) . . ?
C3 C4 H4 125.8 . . ?
C5 C4 H4 125.8 . . ?
Fe C4 H4 126.9 . . ?
C4 C5 C1 107.59(14) . . ?
C4 C5 Fe 70.03(9) . . ?
C1 C5 Fe 69.44(9) . . ?
C4 C5 H5 126.2 . . ?
C1 C5 H5 126.2 . . ?
Fe C5 H5 125.9 . . ?
C7 C6 C10 107.15(14) . . ?
C7 C6 P 130.12(13) . . ?
C10 C6 P 122.74(12) . . ?
C7 C6 Fe 68.98(9) . . ?
C10 C6 Fe 69.53(9) . . ?
P C6 Fe 126.47(8) . . ?
C8 C7 C6 107.76(15) . . ?
C8 C7 Fe 70.25(10) . . ?
C6 C7 Fe 69.58(9) . . ?
C8 C7 H7 126.1 . . ?
C6 C7 H7 126.1 . . ?
Fe C7 H7 125.6 . . ?
C9 C8 C7 108.83(15) . . ?
C9 C8 Fe 70.34(10) . . ?
C7 C8 Fe 68.61(9) . . ?
C9 C8 H8 125.6 . . ?
C7 C8 H8 125.6 . . ?
Fe C8 H8 127.0 . . ?
C8 C9 C10 107.85(15) . . ?
C8 C9 Fe 69.27(10) . . ?
C10 C9 Fe 68.91(9) . . ?
C8 C9 H9 126.1 . . ?
C10 C9 H9 126.1 . . ?
Fe C9 H9 127.3 . . ?
C9 C10 C6 108.40(15) . . ?
C9 C10 Fe 70.42(9) . . ?
C6 C10 Fe 68.96(9) . . ?
C9 C10 H10 125.8 . . ?
C6 C10 H10 125.8 . . ?
Fe C10 H10 126.4 . . ?
C16 C11 C12 119.15(15) . . ?
C16 C11 P 117.23(12) . . ?
C12 C11 P 123.22(12) . . ?
C13 C12 C11 120.35(16) . . ?
C13 C12 H12 119.8 . . ?
C11 C12 H12 119.8 . . ?
C12 C13 C14 119.81(16) . . ?
C12 C13 H13 120.1 . . ?
C14 C13 H13 120.1 . . ?
C15 C14 C13 119.98(15) . . ?
C15 C14 H14 120.0 . . ?
C13 C14 H14 120.0 . . ?
C14 C15 C16 120.19(16) . . ?
C14 C15 H15 119.9 . . ?
C16 C15 H15 119.9 . . ?
C15 C16 C11 120.37(15) . . ?
C15 C16 H16 119.8 . . ?
C11 C16 H16 119.8 . . ?
C22 C17 C18 118.86(14) . . ?
C22 C17 P 118.83(12) . . ?
C18 C17 P 121.98(12) . . ?
C19 C18 C17 120.54(16) . . ?
C19 C18 H18 119.7 . . ?
C17 C18 H18 119.7 . . ?
C20 C19 C18 120.08(16) . . ?
C20 C19 H19 120.0 . . ?
C18 C19 H19 120.0 . . ?
C21 C20 C19 119.37(15) . . ?
C21 C20 H20 120.3 . . ?
C19 C20 H20 120.3 . . ?
C20 C21 C22 120.93(16) . . ?
C20 C21 H21 119.5 . . ?
C22 C21 H21 119.5 . . ?
C17 C22 C21 120.21(15) . . ?
C17 C22 H22 119.9 . . ?
C21 C22 H22 119.9 . . ?
S C23 H23A 109.5 . . ?
S C23 H23B 109.5 . . ?
H23A C23 H23B 109.5 . . ?
S C23 H23C 109.5 . . ?
H23A C23 H23C 109.5 . . ?
H23B C23 H23C 109.5 . . ?
C29 C24 C25 117.19(14) . . ?
C29 C24 Pd 128.98(12) . . ?
C25 C24 Pd 112.53(11) . . ?
C26 C25 C24 121.58(14) . . ?
C26 C25 C30 121.70(14) . . ?
C24 C25 C30 116.69(14) . . ?
C25 C26 C27 119.76(15) . . ?
C25 C26 H26 120.1 . . ?
C27 C26 H26 120.1 . . ?
C28 C27 C26 119.65(15) . . ?
C28 C27 H27 120.2 . . ?
C26 C27 H27 120.2 . . ?
C27 C28 C29 120.52(15) . . ?
C27 C28 H28 119.7 . . ?
C29 C28 H28 119.7 . . ?
C28 C29 C24 121.28(15) . . ?
C28 C29 H29 119.4 . . ?
C24 C29 H29 119.4 . . ?
N2 C30 C25 108.48(12) . . ?
N2 C30 H30A 110.0 . . ?
C25 C30 H30A 110.0 . . ?
N2 C30 H30B 110.0 . . ?
C25 C30 H30B 110.0 . . ?
H30A C30 H30B 108.4 . . ?
N2 C31 H31A 109.5 . . ?
N2 C31 H31B 109.5 . . ?
H31A C31 H31B 109.5 . . ?
N2 C31 H31C 109.5 . . ?
H31A C31 H31C 109.5 . . ?
H31B C31 H31C 109.5 . . ?
N2 C32 H32A 109.5 . . ?
N2 C32 H32B 109.5 . . ?
H32A C32 H32B 109.5 . . ?
N2 C32 H32C 109.5 . . ?
H32A C32 H32C 109.5 . . ?
H32B C32 H32C 109.5 . . ?

loop_
_geom_bond_atom_site_label_1
_geom_bond_atom_site_label_2
_geom_bond_distance
_geom_bond_site_symmetry_2
_geom_bond_publ_flag
Pd C24 2.0128(16) . ?
Pd N1 2.1468(13) . ?
Pd N2 2.1591(13) . ?
Pd P 2.2651(4) . ?
Fe C7 2.0224(17) . ?
Fe C6 2.0304(15) . ?
Fe C10 2.0382(16) . ?
Fe C2 2.0398(16) . ?
Fe C5 2.0405(16) . ?
Fe C1 2.0428(15) . ?
Fe C8 2.0442(17) . ?
Fe C4 2.0536(16) . ?
Fe C3 2.0537(16) . ?
Fe C9 2.0582(17) . ?
N1 C1 1.406(2) . ?
N1 S 1.5966(13) . ?
N2 C32 1.477(2) . ?
N2 C31 1.480(2) . ?
N2 C30 1.489(2) . ?
P C6 1.8148(16) . ?
P C11 1.8196(16) . ?
P C17 1.8388(16) . ?
S O1 1.4450(12) . ?
S O2 1.4477(12) . ?
S C23 1.7683(17) . ?
C1 C2 1.437(2) . ?
C1 C5 1.440(2) . ?
C2 C3 1.426(2) . ?
C2 H2 0.9500 . ?
C3 C4 1.415(2) . ?
C3 H3 0.9500 . ?
C4 C5 1.431(2) . ?
C4 H4 0.9500 . ?
C5 H5 0.9500 . ?
C6 C7 1.434(2) . ?
C6 C10 1.442(2) . ?
C7 C8 1.429(2) . ?
C7 H7 0.9500 . ?
C8 C9 1.416(3) . ?
C8 H8 0.9500 . ?
C9 C10 1.423(2) . ?
C9 H9 0.9500 . ?
C10 H10 0.9500 . ?
C11 C16 1.394(2) . ?
C11 C12 1.395(2) . ?
C12 C13 1.393(2) . ?
C12 H12 0.9500 . ?
C13 C14 1.394(3) . ?
C13 H13 0.9500 . ?
C14 C15 1.382(2) . ?
C14 H14 0.9500 . ?
C15 C16 1.390(2) . ?
C15 H15 0.9500 . ?
C16 H16 0.9500 . ?
C17 C22 1.390(2) . ?
C17 C18 1.397(2) . ?
C18 C19 1.394(2) . ?
C18 H18 0.9500 . ?
C19 C20 1.388(3) . ?
C19 H19 0.9500 . ?
C20 C21 1.380(3) . ?
C20 H20 0.9500 . ?
C21 C22 1.391(2) . ?
C21 H21 0.9500 . ?
C22 H22 0.9500 . ?
C23 H23A 0.9800 . ?
C23 H23B 0.9800 . ?
C23 H23C 0.9800 . ?
C24 C29 1.398(2) . ?
C24 C25 1.412(2) . ?
C25 C26 1.391(2) . ?
C25 C30 1.494(2) . ?
C26 C27 1.394(2) . ?
C26 H26 0.9500 . ?
C27 C28 1.382(2) . ?
C27 H27 0.9500 . ?
C28 C29 1.394(2) . ?
C28 H28 0.9500 . ?
C29 H29 0.9500 . ?
C30 H30A 0.9900 . ?
C30 H30B 0.9900 . ?
C31 H31A 0.9800 . ?
C31 H31B 0.9800 . ?
C31 H31C 0.9800 . ?
C32 H32A 0.9800 . ?
C32 H32B 0.9800 . ?
C32 H32C 0.9800 . ?
